data_7157375
loop_
_publ_author_name
'Diaz-Rodriguez, Roberto M'
'Burke, Luke'
'Robertson, Katherine N.'
'Thompson, Alison'

_publ_section_title
;
 Synthesis, properties and reactivity of BCl<sub>2</sub> aza-BODIPY
 complexes and salts of the aza-dipyrrinato scaffold.
;
_journal_issue 11
_journal_name_full 'Organic &amp; biomolecular chemistry'
_journal_page_first 2139
_journal_page_last 2147
_journal_paper_doi 10.1039/d0ob00272k
_journal_volume 18
_journal_year 2020
_chemical_formula_moiety 'C40 H28 B N3, C6 H6'
_chemical_formula_sum 'C46 H34 B N3'
_chemical_formula_weight 639.57
_space_group_crystal_system triclinic
_space_group_IT_number 2
_space_group_name_Hall '-P 1'
_space_group_name_H-M_alt 'P -1'
_atom_sites_solution_hydrogens geom
_atom_sites_solution_primary 'dual space'
_audit_creation_method SHELXL-2014/7
_audit_update_record
;
2019-09-23 deposited with the CCDC.	2020-02-25 downloaded from the CCDC.
;
_cell_angle_alpha 67.6470(10)
_cell_angle_beta 67.7290(10)
_cell_angle_gamma 88.5480(10)
_cell_formula_units_Z 2
_cell_length_a 10.9702(11)
_cell_length_b 12.8749(13)
_cell_length_c 13.9596(14)
_cell_measurement_reflns_used 9985
_cell_measurement_temperature 125(2)
_cell_measurement_theta_max 28.84
_cell_measurement_theta_min 2.42
_cell_volume 1671.1(3)
_computing_cell_refinement 'Bruker SAINT'
_computing_data_collection 'Bruker APEX2'
_computing_data_reduction 'Bruker SAINT'
_computing_structure_refinement 'SHELXL-2014/7 (Sheldrick, 2014)'
_computing_structure_solution 'SHELXT-2014/7 (Sheldrick, 2014)'
_diffrn_ambient_temperature 125(2)
_diffrn_measured_fraction_theta_full 0.999
_diffrn_measured_fraction_theta_max 0.919
_diffrn_measurement_device_type 'Bruker APEX-II CCD'
_diffrn_measurement_method '\f and \w scans'
_diffrn_radiation_monochromator graphite
_diffrn_radiation_source 'sealed tube'
_diffrn_radiation_type MoK\a
_diffrn_radiation_wavelength 0.71073
_diffrn_reflns_av_R_equivalents 0.0187
_diffrn_reflns_av_unetI/netI 0.0245
_diffrn_reflns_Laue_measured_fraction_full 0.999
_diffrn_reflns_Laue_measured_fraction_max 0.919
_diffrn_reflns_limit_h_max 14
_diffrn_reflns_limit_h_min -14
_diffrn_reflns_limit_k_max 17
_diffrn_reflns_limit_k_min -17
_diffrn_reflns_limit_l_max 18
_diffrn_reflns_limit_l_min -18
_diffrn_reflns_number 20441
_diffrn_reflns_point_group_measured_fraction_full 0.999
_diffrn_reflns_point_group_measured_fraction_max 0.919
_diffrn_reflns_theta_full 25.242
_diffrn_reflns_theta_max 28.886
_diffrn_reflns_theta_min 1.721
_exptl_absorpt_coefficient_mu 0.074
_exptl_absorpt_correction_T_max 0.7458
_exptl_absorpt_correction_T_min 0.7073
_exptl_absorpt_correction_type multi-scan
_exptl_absorpt_process_details 'SADABS; Bruker 2009'
_exptl_crystal_colour 'dark green'
_exptl_crystal_density_diffrn 1.271
_exptl_crystal_description 'rough cube'
_exptl_crystal_F_000 672
_exptl_crystal_size_max 0.400
_exptl_crystal_size_mid 0.350
_exptl_crystal_size_min 0.300
_refine_diff_density_max 0.304
_refine_diff_density_min -0.187
_refine_diff_density_rms 0.038
_refine_ls_extinction_method none
_refine_ls_goodness_of_fit_ref 1.043
_refine_ls_hydrogen_treatment constr
_refine_ls_matrix_type full
_refine_ls_number_parameters 451
_refine_ls_number_reflns 8073
_refine_ls_number_restraints 0
_refine_ls_restrained_S_all 1.043
_refine_ls_R_factor_all 0.0557
_refine_ls_R_factor_gt 0.0427
_refine_ls_shift/su_max 0.000
_refine_ls_shift/su_mean 0.000
_refine_ls_structure_factor_coef Fsqd
_refine_ls_weighting_details 'w=1/[\s^2^(Fo^2^)+(0.0487P)^2^+0.4769P] where P=(Fo^2^+2Fc^2^)/3'
_refine_ls_weighting_scheme calc
_refine_ls_wR_factor_gt 0.1032
_refine_ls_wR_factor_ref 0.1112
_reflns_Friedel_coverage 0.000
_reflns_number_gt 6462
_reflns_number_total 8073
_reflns_threshold_expression 'I > 2\s(I)'
_cod_data_source_file d0ob00272k2.cif
_cod_data_source_block RD003_cmpd8
_cod_depositor_comments 'Adding full bibliography for 7157373--7157377.cif.'
_cod_database_code 7157375
_shelx_shelxl_version_number 2014/7
_shelx_space_group_comment
;
The symmetry employed for this shelxl refinement is uniquely defined
by the following loop, which should always be used as a source of
symmetry information in preference to the above space-group names.
They are only intended as comments.
;
_shelx_estimated_absorpt_t_min 0.971
_shelx_estimated_absorpt_t_max 0.978

loop_
_space_group_symop_operation_xyz
'x, y, z'
'-x, -y, -z'

loop_
_atom_site_label
_atom_site_type_symbol
_atom_site_fract_x
_atom_site_fract_y
_atom_site_fract_z
_atom_site_U_iso_or_equiv
_atom_site_adp_type
_atom_site_occupancy
_atom_site_site_symmetry_order
_atom_site_calc_flag
_atom_site_refinement_flags_posn
_atom_site_refinement_flags_adp
_atom_site_refinement_flags_occupancy
_atom_site_disorder_assembly
_atom_site_disorder_group
N1 N 0.43225(10) 0.75874(8) 0.54626(8) 0.0226(2) Uani 1 1 d . . . . .
N2 N 0.39836(10) 0.94161(8) 0.43113(8) 0.0244(2) Uani 1 1 d . . . . .
N3 N 0.23905(10) 0.85427(8) 0.62515(8) 0.0230(2) Uani 1 1 d . . . . .
B1 B 0.29626(13) 0.73390(11) 0.65364(11) 0.0221(3) Uani 1 1 d . . . . .
C1 C 0.53105(12) 0.69352(10) 0.53618(10) 0.0236(2) Uani 1 1 d . . . . .
C2 C 0.63840(12) 0.74977(10) 0.42887(10) 0.0247(2) Uani 1 1 d . . . . .
C3 C 0.76215(13) 0.71894(11) 0.37830(11) 0.0290(3) Uani 1 1 d . . . . .
H3 H 0.7881 0.6497 0.4168 0.035 Uiso 1 1 calc R U . . .
C4 C 0.84513(13) 0.79192(12) 0.27108(11) 0.0324(3) Uani 1 1 d . . . . .
H4 H 0.9297 0.7728 0.2352 0.039 Uiso 1 1 calc R U . . .
C5 C 0.80690(13) 0.89445(12) 0.21362(11) 0.0321(3) Uani 1 1 d . . . . .
H5 H 0.8665 0.9432 0.1398 0.038 Uiso 1 1 calc R U . . .
C6 C 0.68506(13) 0.92586(11) 0.26190(10) 0.0284(3) Uani 1 1 d . . . . .
H6 H 0.6598 0.9949 0.2224 0.034 Uiso 1 1 calc R U . . .
C7 C 0.59971(12) 0.85232(10) 0.37134(10) 0.0241(2) Uani 1 1 d . . . . .
C8 C 0.47018(12) 0.85727(10) 0.44695(10) 0.0238(2) Uani 1 1 d . . . . .
C9 C 0.28795(12) 0.93965(10) 0.51456(10) 0.0237(2) Uani 1 1 d . . . . .
C10 C 0.19914(12) 1.02346(10) 0.51028(10) 0.0246(2) Uani 1 1 d . . . . .
C11 C 0.19878(13) 1.12398(10) 0.42363(11) 0.0289(3) Uani 1 1 d . . . . .
H11 H 0.2681 1.1497 0.3502 0.035 Uiso 1 1 calc R U . . .
C12 C 0.09396(14) 1.18467(11) 0.44852(12) 0.0316(3) Uani 1 1 d . . . . .
H12 H 0.0907 1.2526 0.3906 0.038 Uiso 1 1 calc R U . . .
C13 C -0.00757(14) 1.14834(11) 0.55707(12) 0.0328(3) Uani 1 1 d . . . . .
H13 H -0.0780 1.1922 0.5712 0.039 Uiso 1 1 calc R U . . .
C14 C -0.00738(13) 1.05017(11) 0.64387(11) 0.0300(3) Uani 1 1 d . . . . .
H14 H -0.0754 1.0264 0.7177 0.036 Uiso 1 1 calc R U . . .
C15 C 0.09696(12) 0.98673(10) 0.61898(10) 0.0254(2) Uani 1 1 d . . . . .
C16 C 0.12605(12) 0.88210(10) 0.68780(10) 0.0247(2) Uani 1 1 d . . . . .
C17 C 0.52843(12) 0.58180(10) 0.62264(10) 0.0239(2) Uani 1 1 d . . . . .
C18 C 0.44590(12) 0.48581(10) 0.64918(10) 0.0260(3) Uani 1 1 d . . . . .
H18 H 0.3878 0.4913 0.6119 0.031 Uiso 1 1 calc R U . . .
C19 C 0.44804(13) 0.38195(11) 0.72991(11) 0.0294(3) Uani 1 1 d . . . . .
H19 H 0.3927 0.3164 0.7467 0.035 Uiso 1 1 calc R U . . .
C20 C 0.53073(14) 0.37388(11) 0.78583(11) 0.0325(3) Uani 1 1 d . . . . .
H20 H 0.5293 0.3036 0.8434 0.039 Uiso 1 1 calc R U . . .
C21 C 0.61551(14) 0.46822(12) 0.75797(12) 0.0350(3) Uani 1 1 d . . . . .
H21 H 0.6735 0.4621 0.7954 0.042 Uiso 1 1 calc R U . . .
C22 C 0.61616(13) 0.57155(11) 0.67569(11) 0.0314(3) Uani 1 1 d . . . . .
H22 H 0.6764 0.6355 0.6553 0.038 Uiso 1 1 calc R U . . .
C23 C 0.04242(13) 0.81679(10) 0.80859(10) 0.0270(3) Uani 1 1 d . . . . .
C24 C -0.09235(14) 0.78388(12) 0.84088(12) 0.0345(3) Uani 1 1 d . . . . .
H24 H -0.1286 0.8030 0.7854 0.041 Uiso 1 1 calc R U . . .
C25 C -0.17381(15) 0.72295(12) 0.95444(13) 0.0410(3) Uani 1 1 d . . . . .
H25 H -0.2650 0.6992 0.9760 0.049 Uiso 1 1 calc R U . . .
C26 C -0.12245(15) 0.69717(12) 1.03549(12) 0.0401(3) Uani 1 1 d . . . . .
H26 H -0.1781 0.6553 1.1128 0.048 Uiso 1 1 calc R U . . .
C27 C 0.00977(15) 0.73217(11) 1.00453(11) 0.0360(3) Uani 1 1 d . . . . .
H27 H 0.0444 0.7153 1.0608 0.043 Uiso 1 1 calc R U . . .
C28 C 0.09245(14) 0.79184(10) 0.89175(10) 0.0295(3) Uani 1 1 d . . . . .
H28 H 0.1833 0.8157 0.8712 0.035 Uiso 1 1 calc R U . . .
C29 C 0.33761(12) 0.70318(10) 0.75970(10) 0.0233(2) Uani 1 1 d . . . . .
C30 C 0.29964(13) 0.59978(10) 0.85351(10) 0.0270(3) Uani 1 1 d . . . . .
H30 H 0.2416 0.5422 0.8592 0.032 Uiso 1 1 calc R U . . .
C31 C 0.34480(15) 0.57904(12) 0.93896(11) 0.0358(3) Uani 1 1 d . . . . .
H31 H 0.3165 0.5082 1.0023 0.043 Uiso 1 1 calc R U . . .
C32 C 0.43047(16) 0.66086(14) 0.93208(12) 0.0433(4) Uani 1 1 d . . . . .
H32 H 0.4613 0.6467 0.9904 0.052 Uiso 1 1 calc R U . . .
C33 C 0.47098(15) 0.76382(13) 0.83922(12) 0.0404(3) Uani 1 1 d . . . . .
H33 H 0.5300 0.8206 0.8337 0.049 Uiso 1 1 calc R U . . .
C34 C 0.42562(13) 0.78415(11) 0.75447(11) 0.0298(3) Uani 1 1 d . . . . .
H34 H 0.4550 0.8549 0.6911 0.036 Uiso 1 1 calc R U . . .
C35 C 0.19033(12) 0.64565(10) 0.65698(10) 0.0231(2) Uani 1 1 d . . . . .
C36 C 0.07512(12) 0.58724(10) 0.75358(11) 0.0266(3) Uani 1 1 d . . . . .
H36 H 0.0607 0.5961 0.8214 0.032 Uiso 1 1 calc R U . . .
C37 C -0.01870(13) 0.51687(11) 0.75336(12) 0.0328(3) Uani 1 1 d . . . . .
H37 H -0.0956 0.4786 0.8204 0.039 Uiso 1 1 calc R U . . .
C38 C -0.00019(15) 0.50247(12) 0.65560(13) 0.0370(3) Uani 1 1 d . . . . .
H38 H -0.0640 0.4543 0.6552 0.044 Uiso 1 1 calc R U . . .
C39 C 0.11184(15) 0.55877(12) 0.55890(12) 0.0352(3) Uani 1 1 d . . . . .
H39 H 0.1252 0.5493 0.4915 0.042 Uiso 1 1 calc R U . . .
C40 C 0.20542(13) 0.62928(10) 0.55930(11) 0.0280(3) Uani 1 1 d . . . . .
H40 H 0.2817 0.6675 0.4917 0.034 Uiso 1 1 calc R U . . .
C41 C 0.70633(18) -0.02044(14) 0.97327(14) 0.0475(4) Uani 1 1 d . . . . .
H41 H 0.7097 -0.0799 1.0381 0.057 Uiso 1 1 calc R U . . .
C42 C 0.76675(18) 0.08738(14) 0.93812(15) 0.0495(4) Uani 1 1 d . . . . .
H42 H 0.8113 0.1026 0.9789 0.059 Uiso 1 1 calc R U . . .
C43 C 0.76270(18) 0.17312(15) 0.84402(16) 0.0539(4) Uani 1 1 d . . . . .
H43 H 0.8035 0.2479 0.8201 0.065 Uiso 1 1 calc R U . . .
C44 C 0.69863(18) 0.15006(16) 0.78385(14) 0.0526(4) Uani 1 1 d . . . . .
H44 H 0.6970 0.2090 0.7180 0.063 Uiso 1 1 calc R U . . .
C45 C 0.63787(18) 0.04259(16) 0.81934(14) 0.0505(4) Uani 1 1 d . . . . .
H45 H 0.5939 0.0268 0.7784 0.061 Uiso 1 1 calc R U . . .
C46 C 0.64101(19) -0.04233(15) 0.91468(15) 0.0525(4) Uani 1 1 d . . . . .
H46 H 0.5978 -0.1166 0.9402 0.063 Uiso 1 1 calc R U . . .

loop_
_atom_site_aniso_label
_atom_site_aniso_U_11
_atom_site_aniso_U_22
_atom_site_aniso_U_33
_atom_site_aniso_U_23
_atom_site_aniso_U_13
_atom_site_aniso_U_12
N1 0.0258(5) 0.0198(5) 0.0193(5) -0.0062(4) -0.0074(4) 0.0025(4)
N2 0.0281(5) 0.0211(5) 0.0205(5) -0.0060(4) -0.0085(4) 0.0013(4)
N3 0.0270(5) 0.0191(5) 0.0195(5) -0.0062(4) -0.0073(4) 0.0019(4)
B1 0.0256(6) 0.0179(6) 0.0180(6) -0.0051(5) -0.0057(5) 0.0019(5)
C1 0.0256(6) 0.0228(6) 0.0225(6) -0.0099(5) -0.0088(5) 0.0025(5)
C2 0.0272(6) 0.0253(6) 0.0217(6) -0.0097(5) -0.0094(5) 0.0008(5)
C3 0.0292(6) 0.0313(7) 0.0276(6) -0.0134(5) -0.0111(5) 0.0060(5)
C4 0.0259(6) 0.0415(8) 0.0287(7) -0.0172(6) -0.0066(5) 0.0049(5)
C5 0.0300(7) 0.0362(7) 0.0212(6) -0.0082(5) -0.0040(5) -0.0027(5)
C6 0.0314(7) 0.0276(6) 0.0221(6) -0.0077(5) -0.0086(5) 0.0001(5)
C7 0.0271(6) 0.0242(6) 0.0212(6) -0.0097(5) -0.0090(5) 0.0013(5)
C8 0.0283(6) 0.0211(6) 0.0189(5) -0.0065(5) -0.0078(5) 0.0001(5)
C9 0.0290(6) 0.0193(5) 0.0203(6) -0.0057(5) -0.0093(5) 0.0010(5)
C10 0.0277(6) 0.0213(6) 0.0266(6) -0.0098(5) -0.0123(5) 0.0020(5)
C11 0.0341(7) 0.0243(6) 0.0266(6) -0.0069(5) -0.0138(5) 0.0024(5)
C12 0.0391(7) 0.0228(6) 0.0360(7) -0.0083(5) -0.0216(6) 0.0067(5)
C13 0.0358(7) 0.0278(6) 0.0394(7) -0.0146(6) -0.0188(6) 0.0108(5)
C14 0.0319(7) 0.0269(6) 0.0315(7) -0.0125(5) -0.0123(5) 0.0058(5)
C15 0.0293(6) 0.0222(6) 0.0260(6) -0.0101(5) -0.0121(5) 0.0028(5)
C16 0.0277(6) 0.0215(6) 0.0250(6) -0.0104(5) -0.0094(5) 0.0033(5)
C17 0.0251(6) 0.0228(6) 0.0201(5) -0.0080(5) -0.0061(5) 0.0055(5)
C18 0.0286(6) 0.0251(6) 0.0249(6) -0.0107(5) -0.0107(5) 0.0060(5)
C19 0.0326(7) 0.0231(6) 0.0281(6) -0.0097(5) -0.0081(5) 0.0046(5)
C20 0.0356(7) 0.0283(6) 0.0262(6) -0.0053(5) -0.0107(5) 0.0106(5)
C21 0.0313(7) 0.0397(8) 0.0328(7) -0.0088(6) -0.0174(6) 0.0072(6)
C22 0.0283(6) 0.0308(7) 0.0316(7) -0.0086(6) -0.0122(5) 0.0007(5)
C23 0.0310(6) 0.0197(6) 0.0242(6) -0.0087(5) -0.0049(5) 0.0044(5)
C24 0.0320(7) 0.0317(7) 0.0351(7) -0.0138(6) -0.0081(6) 0.0051(5)
C25 0.0304(7) 0.0358(8) 0.0427(8) -0.0163(7) 0.0008(6) -0.0008(6)
C26 0.0456(8) 0.0290(7) 0.0270(7) -0.0093(6) 0.0030(6) 0.0001(6)
C27 0.0480(8) 0.0281(7) 0.0241(6) -0.0097(5) -0.0071(6) 0.0054(6)
C28 0.0349(7) 0.0241(6) 0.0246(6) -0.0103(5) -0.0061(5) 0.0029(5)
C29 0.0249(6) 0.0228(6) 0.0206(6) -0.0094(5) -0.0070(5) 0.0039(5)
C30 0.0302(6) 0.0247(6) 0.0232(6) -0.0079(5) -0.0091(5) 0.0029(5)
C31 0.0419(8) 0.0362(7) 0.0228(6) -0.0052(6) -0.0127(6) 0.0034(6)
C32 0.0479(9) 0.0575(10) 0.0282(7) -0.0157(7) -0.0201(7) 0.0008(7)
C33 0.0423(8) 0.0468(8) 0.0346(7) -0.0190(7) -0.0143(6) -0.0075(7)
C34 0.0328(7) 0.0275(6) 0.0252(6) -0.0095(5) -0.0081(5) -0.0015(5)
C35 0.0270(6) 0.0186(5) 0.0247(6) -0.0075(5) -0.0127(5) 0.0062(4)
C36 0.0281(6) 0.0235(6) 0.0274(6) -0.0091(5) -0.0114(5) 0.0043(5)
C37 0.0291(7) 0.0272(6) 0.0373(7) -0.0069(6) -0.0143(6) 0.0014(5)
C38 0.0411(8) 0.0301(7) 0.0480(8) -0.0135(6) -0.0283(7) 0.0027(6)
C39 0.0501(8) 0.0328(7) 0.0362(7) -0.0168(6) -0.0284(7) 0.0106(6)
C40 0.0347(7) 0.0247(6) 0.0252(6) -0.0078(5) -0.0150(5) 0.0066(5)
C41 0.0655(11) 0.0432(9) 0.0388(8) -0.0147(7) -0.0279(8) 0.0050(8)
C42 0.0551(10) 0.0467(9) 0.0564(10) -0.0235(8) -0.0293(9) 0.0079(8)
C43 0.0498(10) 0.0390(9) 0.0618(11) -0.0141(8) -0.0173(9) 0.0096(7)
C44 0.0557(10) 0.0563(10) 0.0362(8) -0.0136(8) -0.0150(8) 0.0314(9)
C45 0.0583(10) 0.0642(11) 0.0439(9) -0.0290(8) -0.0293(8) 0.0237(9)
C46 0.0680(11) 0.0508(10) 0.0476(9) -0.0203(8) -0.0311(9) 0.0019(8)

loop_
_atom_type_symbol
_atom_type_description
_atom_type_scat_dispersion_real
_atom_type_scat_dispersion_imag
_atom_type_scat_source
C C 0.0033 0.0016 'International Tables Vol C Tables 4.2.6.8 and 6.1.1.4'
H H 0.0000 0.0000 'International Tables Vol C Tables 4.2.6.8 and 6.1.1.4'
B B 0.0013 0.0007 'International Tables Vol C Tables 4.2.6.8 and 6.1.1.4'
N N 0.0061 0.0033 'International Tables Vol C Tables 4.2.6.8 and 6.1.1.4'

loop_
_geom_angle_atom_site_label_1
_geom_angle_atom_site_label_2
_geom_angle_atom_site_label_3
_geom_angle
_geom_angle_site_symmetry_1
_geom_angle_site_symmetry_3
_geom_angle_publ_flag
C1 N1 C8 108.83(10) . . ?
C1 N1 B1 127.20(10) . . ?
C8 N1 B1 123.92(10) . . ?
C9 N2 C8 120.05(10) . . ?
C16 N3 C9 108.11(10) . . ?
C16 N3 B1 128.81(10) . . ?
C9 N3 B1 121.51(9) . . ?
N1 B1 C29 105.68(10) . . ?
N1 B1 N3 103.24(9) . . ?
C29 B1 N3 111.30(9) . . ?
N1 B1 C35 109.90(9) . . ?
C29 B1 C35 119.78(10) . . ?
N3 B1 C35 105.77(9) . . ?
N1 C1 C2 109.23(10) . . ?
N1 C1 C17 125.40(11) . . ?
C2 C1 C17 125.37(11) . . ?
C3 C2 C7 120.98(11) . . ?
C3 C2 C1 131.68(12) . . ?
C7 C2 C1 107.34(11) . . ?
C4 C3 C2 117.96(12) . . ?
C4 C3 H3 121.0 . . ?
C2 C3 H3 121.0 . . ?
C3 C4 C5 121.17(12) . . ?
C3 C4 H4 119.4 . . ?
C5 C4 H4 119.4 . . ?
C6 C5 C4 121.65(12) . . ?
C6 C5 H5 119.2 . . ?
C4 C5 H5 119.2 . . ?
C5 C6 C7 117.73(12) . . ?
C5 C6 H6 121.1 . . ?
C7 C6 H6 121.1 . . ?
C6 C7 C2 120.52(11) . . ?
C6 C7 C8 133.24(12) . . ?
C2 C7 C8 106.24(10) . . ?
N2 C8 N1 124.23(11) . . ?
N2 C8 C7 127.34(11) . . ?
N1 C8 C7 108.35(10) . . ?
N2 C9 N3 124.88(11) . . ?
N2 C9 C10 126.60(11) . . ?
N3 C9 C10 108.51(10) . . ?
C11 C10 C15 120.75(11) . . ?
C11 C10 C9 132.79(12) . . ?
C15 C10 C9 106.45(10) . . ?
C12 C11 C10 117.65(12) . . ?
C12 C11 H11 121.2 . . ?
C10 C11 H11 121.2 . . ?
C11 C12 C13 121.59(12) . . ?
C11 C12 H12 119.2 . . ?
C13 C12 H12 119.2 . . ?
C14 C13 C12 121.37(12) . . ?
C14 C13 H13 119.3 . . ?
C12 C13 H13 119.3 . . ?
C13 C14 C15 117.51(12) . . ?
C13 C14 H14 121.2 . . ?
C15 C14 H14 121.2 . . ?
C14 C15 C10 121.11(11) . . ?
C14 C15 C16 131.71(12) . . ?
C10 C15 C16 107.18(11) . . ?
N3 C16 C15 109.75(10) . . ?
N3 C16 C23 126.37(11) . . ?
C15 C16 C23 123.88(11) . . ?
C18 C17 C22 119.12(11) . . ?
C18 C17 C1 122.22(11) . . ?
C22 C17 C1 118.59(11) . . ?
C19 C18 C17 120.34(12) . . ?
C19 C18 H18 119.8 . . ?
C17 C18 H18 119.8 . . ?
C20 C19 C18 120.03(12) . . ?
C20 C19 H19 120.0 . . ?
C18 C19 H19 120.0 . . ?
C19 C20 C21 119.99(12) . . ?
C19 C20 H20 120.0 . . ?
C21 C20 H20 120.0 . . ?
C20 C21 C22 120.29(12) . . ?
C20 C21 H21 119.9 . . ?
C22 C21 H21 119.9 . . ?
C21 C22 C17 120.12(12) . . ?
C21 C22 H22 119.9 . . ?
C17 C22 H22 119.9 . . ?
C28 C23 C24 119.04(12) . . ?
C28 C23 C16 121.97(12) . . ?
C24 C23 C16 118.91(12) . . ?
C25 C24 C23 120.11(14) . . ?
C25 C24 H24 119.9 . . ?
C23 C24 H24 119.9 . . ?
C26 C25 C24 120.17(14) . . ?
C26 C25 H25 119.9 . . ?
C24 C25 H25 119.9 . . ?
C25 C26 C27 120.04(13) . . ?
C25 C26 H26 120.0 . . ?
C27 C26 H26 120.0 . . ?
C26 C27 C28 120.48(14) . . ?
C26 C27 H27 119.8 . . ?
C28 C27 H27 119.8 . . ?
C27 C28 C23 120.12(13) . . ?
C27 C28 H28 119.9 . . ?
C23 C28 H28 119.9 . . ?
C30 C29 C34 116.81(11) . . ?
C30 C29 B1 125.52(11) . . ?
C34 C29 B1 117.55(10) . . ?
C31 C30 C29 121.58(12) . . ?
C31 C30 H30 119.2 . . ?
C29 C30 H30 119.2 . . ?
C32 C31 C30 120.34(13) . . ?
C32 C31 H31 119.8 . . ?
C30 C31 H31 119.8 . . ?
C31 C32 C33 119.28(13) . . ?
C31 C32 H32 120.4 . . ?
C33 C32 H32 120.4 . . ?
C34 C33 C32 120.19(13) . . ?
C34 C33 H33 119.9 . . ?
C32 C33 H33 119.9 . . ?
C33 C34 C29 121.80(12) . . ?
C33 C34 H34 119.1 . . ?
C29 C34 H34 119.1 . . ?
C36 C35 C40 116.06(11) . . ?
C36 C35 B1 122.82(10) . . ?
C40 C35 B1 120.99(11) . . ?
C37 C36 C35 122.19(12) . . ?
C37 C36 H36 118.9 . . ?
C35 C36 H36 118.9 . . ?
C38 C37 C36 120.12(13) . . ?
C38 C37 H37 119.9 . . ?
C36 C37 H37 119.9 . . ?
C39 C38 C37 119.30(12) . . ?
C39 C38 H38 120.3 . . ?
C37 C38 H38 120.3 . . ?
C38 C39 C40 120.47(12) . . ?
C38 C39 H39 119.8 . . ?
C40 C39 H39 119.8 . . ?
C39 C40 C35 121.86(12) . . ?
C39 C40 H40 119.1 . . ?
C35 C40 H40 119.1 . . ?
C42 C41 C46 120.04(16) . . ?
C42 C41 H41 120.0 . . ?
C46 C41 H41 120.0 . . ?
C43 C42 C41 119.99(16) . . ?
C43 C42 H42 120.0 . . ?
C41 C42 H42 120.0 . . ?
C42 C43 C44 119.73(17) . . ?
C42 C43 H43 120.1 . . ?
C44 C43 H43 120.1 . . ?
C45 C44 C43 120.19(15) . . ?
C45 C44 H44 119.9 . . ?
C43 C44 H44 119.9 . . ?
C44 C45 C46 119.55(16) . . ?
C44 C45 H45 120.2 . . ?
C46 C45 H45 120.2 . . ?
C41 C46 C45 120.48(17) . . ?
C41 C46 H46 119.8 . . ?
C45 C46 H46 119.8 . . ?

loop_
_geom_bond_atom_site_label_1
_geom_bond_atom_site_label_2
_geom_bond_distance
_geom_bond_site_symmetry_2
_geom_bond_publ_flag
N1 C1 1.3519(15) . ?
N1 C8 1.3986(15) . ?
N1 B1 1.5935(16) . ?
N2 C9 1.3168(16) . ?
N2 C8 1.3246(16) . ?
N3 C16 1.3506(15) . ?
N3 C9 1.4109(15) . ?
N3 B1 1.6201(16) . ?
B1 C29 1.6152(18) . ?
B1 C35 1.6214(18) . ?
C1 C2 1.4270(16) . ?
C1 C17 1.4771(16) . ?
C2 C3 1.3994(18) . ?
C2 C7 1.4114(17) . ?
C3 C4 1.3758(18) . ?
C3 H3 0.9500 . ?
C4 C5 1.408(2) . ?
C4 H4 0.9500 . ?
C5 C6 1.3789(19) . ?
C5 H5 0.9500 . ?
C6 C7 1.4027(17) . ?
C6 H6 0.9500 . ?
C7 C8 1.4308(17) . ?
C9 C10 1.4349(17) . ?
C10 C11 1.3967(17) . ?
C10 C15 1.4052(17) . ?
C11 C12 1.3826(19) . ?
C11 H11 0.9500 . ?
C12 C13 1.401(2) . ?
C12 H12 0.9500 . ?
C13 C14 1.3794(18) . ?
C13 H13 0.9500 . ?
C14 C15 1.4017(18) . ?
C14 H14 0.9500 . ?
C15 C16 1.4373(17) . ?
C16 C23 1.4765(17) . ?
C17 C18 1.3924(17) . ?
C17 C22 1.3969(18) . ?
C18 C19 1.3895(17) . ?
C18 H18 0.9500 . ?
C19 C20 1.3833(19) . ?
C19 H19 0.9500 . ?
C20 C21 1.384(2) . ?
C20 H20 0.9500 . ?
C21 C22 1.3860(19) . ?
C21 H21 0.9500 . ?
C22 H22 0.9500 . ?
C23 C28 1.3937(19) . ?
C23 C24 1.3964(19) . ?
C24 C25 1.394(2) . ?
C24 H24 0.9500 . ?
C25 C26 1.377(2) . ?
C25 H25 0.9500 . ?
C26 C27 1.380(2) . ?
C26 H26 0.9500 . ?
C27 C28 1.3872(18) . ?
C27 H27 0.9500 . ?
C28 H28 0.9500 . ?
C29 C30 1.3961(17) . ?
C29 C34 1.4014(17) . ?
C30 C31 1.3924(18) . ?
C30 H30 0.9500 . ?
C31 C32 1.381(2) . ?
C31 H31 0.9500 . ?
C32 C33 1.386(2) . ?
C32 H32 0.9500 . ?
C33 C34 1.3855(19) . ?
C33 H33 0.9500 . ?
C34 H34 0.9500 . ?
C35 C36 1.4022(17) . ?
C35 C40 1.4062(17) . ?
C36 C37 1.3900(18) . ?
C36 H36 0.9500 . ?
C37 C38 1.385(2) . ?
C37 H37 0.9500 . ?
C38 C39 1.379(2) . ?
C38 H38 0.9500 . ?
C39 C40 1.3904(19) . ?
C39 H39 0.9500 . ?
C40 H40 0.9500 . ?
C41 C42 1.374(2) . ?
C41 C46 1.375(2) . ?
C41 H41 0.9500 . ?
C42 C43 1.373(2) . ?
C42 H42 0.9500 . ?
C43 C44 1.391(3) . ?
C43 H43 0.9500 . ?
C44 C45 1.371(3) . ?
C44 H44 0.9500 . ?
C45 C46 1.376(2) . ?
C45 H45 0.9500 . ?
C46 H46 0.9500 . ?

loop_
_geom_torsion_atom_site_label_1
_geom_torsion_atom_site_label_2
_geom_torsion_atom_site_label_3
_geom_torsion_atom_site_label_4
_geom_torsion
_geom_torsion_site_symmetry_1
_geom_torsion_site_symmetry_2
_geom_torsion_site_symmetry_3
_geom_torsion_site_symmetry_4
_geom_torsion_publ_flag
C1 N1 B1 C29 49.66(14) . . . . ?
C8 N1 B1 C29 -127.41(11) . . . . ?
C1 N1 B1 N3 166.63(10) . . . . ?
C8 N1 B1 N3 -10.44(14) . . . . ?
C1 N1 B1 C35 -80.90(14) . . . . ?
C8 N1 B1 C35 102.03(12) . . . . ?
C16 N3 B1 N1 -179.54(11) . . . . ?
C9 N3 B1 N1 16.52(13) . . . . ?
C16 N3 B1 C29 -66.61(15) . . . . ?
C9 N3 B1 C29 129.46(11) . . . . ?
C16 N3 B1 C35 65.01(14) . . . . ?
C9 N3 B1 C35 -98.93(12) . . . . ?
C8 N1 C1 C2 0.88(13) . . . . ?
B1 N1 C1 C2 -176.55(10) . . . . ?
C8 N1 C1 C17 -179.23(11) . . . . ?
B1 N1 C1 C17 3.34(18) . . . . ?
N1 C1 C2 C3 179.62(12) . . . . ?
C17 C1 C2 C3 -0.3(2) . . . . ?
N1 C1 C2 C7 -1.52(13) . . . . ?
C17 C1 C2 C7 178.59(11) . . . . ?
C7 C2 C3 C4 0.33(18) . . . . ?
C1 C2 C3 C4 179.06(13) . . . . ?
C2 C3 C4 C5 -0.15(19) . . . . ?
C3 C4 C5 C6 -0.2(2) . . . . ?
C4 C5 C6 C7 0.41(19) . . . . ?
C5 C6 C7 C2 -0.23(18) . . . . ?
C5 C6 C7 C8 178.89(13) . . . . ?
C3 C2 C7 C6 -0.14(18) . . . . ?
C1 C2 C7 C6 -179.15(11) . . . . ?
C3 C2 C7 C8 -179.48(11) . . . . ?
C1 C2 C7 C8 1.52(13) . . . . ?
C9 N2 C8 N1 4.91(18) . . . . ?
C9 N2 C8 C7 -171.36(11) . . . . ?
C1 N1 C8 N2 -176.79(11) . . . . ?
B1 N1 C8 N2 0.74(18) . . . . ?
C1 N1 C8 C7 0.09(13) . . . . ?
B1 N1 C8 C7 177.62(10) . . . . ?
C6 C7 C8 N2 -3.5(2) . . . . ?
C2 C7 C8 N2 175.74(12) . . . . ?
C6 C7 C8 N1 179.77(13) . . . . ?
C2 C7 C8 N1 -1.02(13) . . . . ?
C8 N2 C9 N3 2.30(18) . . . . ?
C8 N2 C9 C10 -179.22(11) . . . . ?
C16 N3 C9 N2 178.51(11) . . . . ?
B1 N3 C9 N2 -14.60(17) . . . . ?
C16 N3 C9 C10 -0.19(13) . . . . ?
B1 N3 C9 C10 166.69(10) . . . . ?
N2 C9 C10 C11 1.7(2) . . . . ?
N3 C9 C10 C11 -179.65(12) . . . . ?
N2 C9 C10 C15 -178.99(11) . . . . ?
N3 C9 C10 C15 -0.31(13) . . . . ?
C15 C10 C11 C12 -0.74(18) . . . . ?
C9 C10 C11 C12 178.53(12) . . . . ?
C10 C11 C12 C13 1.09(19) . . . . ?
C11 C12 C13 C14 -0.1(2) . . . . ?
C12 C13 C14 C15 -1.20(19) . . . . ?
C13 C14 C15 C10 1.53(18) . . . . ?
C13 C14 C15 C16 -179.34(13) . . . . ?
C11 C10 C15 C14 -0.57(18) . . . . ?
C9 C10 C15 C14 179.99(11) . . . . ?
C11 C10 C15 C16 -179.90(11) . . . . ?
C9 C10 C15 C16 0.66(13) . . . . ?
C9 N3 C16 C15 0.62(13) . . . . ?
B1 N3 C16 C15 -165.01(11) . . . . ?
C9 N3 C16 C23 -179.60(11) . . . . ?
B1 N3 C16 C23 14.77(19) . . . . ?
C14 C15 C16 N3 179.96(12) . . . . ?
C10 C15 C16 N3 -0.81(13) . . . . ?
C14 C15 C16 C23 0.2(2) . . . . ?
C10 C15 C16 C23 179.40(11) . . . . ?
N1 C1 C17 C18 70.02(16) . . . . ?
C2 C1 C17 C18 -110.10(14) . . . . ?
N1 C1 C17 C22 -112.88(14) . . . . ?
C2 C1 C17 C22 66.99(16) . . . . ?
C22 C17 C18 C19 1.95(18) . . . . ?
C1 C17 C18 C19 179.03(11) . . . . ?
C17 C18 C19 C20 1.14(19) . . . . ?
C18 C19 C20 C21 -2.8(2) . . . . ?
C19 C20 C21 C22 1.3(2) . . . . ?
C20 C21 C22 C17 1.8(2) . . . . ?
C18 C17 C22 C21 -3.43(19) . . . . ?
C1 C17 C22 C21 179.39(12) . . . . ?
N3 C16 C23 C28 58.68(18) . . . . ?
C15 C16 C23 C28 -121.57(14) . . . . ?
N3 C16 C23 C24 -124.51(14) . . . . ?
C15 C16 C23 C24 55.24(17) . . . . ?
C28 C23 C24 C25 -2.58(19) . . . . ?
C16 C23 C24 C25 -179.48(12) . . . . ?
C23 C24 C25 C26 1.5(2) . . . . ?
C24 C25 C26 C27 0.4(2) . . . . ?
C25 C26 C27 C28 -1.0(2) . . . . ?
C26 C27 C28 C23 -0.1(2) . . . . ?
C24 C23 C28 C27 1.91(18) . . . . ?
C16 C23 C28 C27 178.71(12) . . . . ?
N1 B1 C29 C30 -118.03(12) . . . . ?
N3 B1 C29 C30 130.58(12) . . . . ?
C35 B1 C29 C30 6.58(18) . . . . ?
N1 B1 C29 C34 57.77(13) . . . . ?
N3 B1 C29 C34 -53.62(14) . . . . ?
C35 B1 C29 C34 -177.63(11) . . . . ?
C34 C29 C30 C31 1.36(18) . . . . ?
B1 C29 C30 C31 177.18(12) . . . . ?
C29 C30 C31 C32 -0.8(2) . . . . ?
C30 C31 C32 C33 0.0(2) . . . . ?
C31 C32 C33 C34 0.1(2) . . . . ?
C32 C33 C34 C29 0.6(2) . . . . ?
C30 C29 C34 C33 -1.26(19) . . . . ?
B1 C29 C34 C33 -177.43(12) . . . . ?
N1 B1 C35 C36 164.40(10) . . . . ?
C29 B1 C35 C36 41.83(16) . . . . ?
N3 B1 C35 C36 -84.79(13) . . . . ?
N1 B1 C35 C40 -19.84(15) . . . . ?
C29 B1 C35 C40 -142.41(11) . . . . ?
N3 B1 C35 C40 90.97(12) . . . . ?
C40 C35 C36 C37 0.24(18) . . . . ?
B1 C35 C36 C37 176.19(11) . . . . ?
C35 C36 C37 C38 0.0(2) . . . . ?
C36 C37 C38 C39 -0.1(2) . . . . ?
C37 C38 C39 C40 0.0(2) . . . . ?
C38 C39 C40 C35 0.2(2) . . . . ?
C36 C35 C40 C39 -0.35(18) . . . . ?
B1 C35 C40 C39 -176.39(11) . . . . ?
C46 C41 C42 C43 -0.4(3) . . . . ?
C41 C42 C43 C44 -0.7(3) . . . . ?
C42 C43 C44 C45 1.1(3) . . . . ?
C43 C44 C45 C46 -0.2(3) . . . . ?
C42 C41 C46 C45 1.3(3) . . . . ?
C44 C45 C46 C41 -1.0(3) . . . . ?
